data_7114182
loop_
_publ_author_name
'Mund, Garry'
'Gabert, Andrea J.'
'Batchelor, Raymond J.'
'Britten, James F.'
'Leznoff, Daniel B.'

_publ_section_title
;
 A rare ether-bridged cobalt complex which gives rise to an unusual
 ???serpentine??? metal???ligand binding motif
;
_journal_issue 24
_journal_name_full 'Chemical Communications'
_journal_page_first 2990
_journal_paper_doi 10.1039/b208221g
_journal_year 2002
_chemical_formula_sum 'C44 H68 Co2 N4 O2 Si4'
_chemical_formula_weight 915.24
_chemical_name_systematic
; 
? 
;
_space_group_IT_number 15
_symmetry_cell_setting monoclinic
_symmetry_space_group_name_Hall '-C 2yc'
_symmetry_space_group_name_H-M 'C 1 2/c 1'
_atom_sites_solution_hydrogens geom
_atom_sites_solution_primary direct
_atom_sites_solution_secondary difmap
_audit_creation_method SHELXL-97
_cell_angle_alpha 90.00
_cell_angle_beta 107.854(10)
_cell_angle_gamma 90.00
_cell_formula_units_Z 4
_cell_length_a 18.132(11)
_cell_length_b 13.972(8)
_cell_length_c 19.761(12)
_cell_measurement_reflns_used 850
_cell_measurement_temperature 153.0(2)
_cell_measurement_theta_max 19.01
_cell_measurement_theta_min 2.58
_cell_volume 4765(5)
_computing_cell_refinement 'Bruker SMART'
_computing_data_collection 'Bruker SMART'
_computing_data_reduction 'Bruker SAINT'
_computing_molecular_graphics 'Bruker SHELXTL'
_computing_publication_material 'Bruker SHELXTL'
_computing_structure_refinement 'SHELXL-97 (Sheldrick, 1997)'
_computing_structure_solution 'SHELXS-97 (Sheldrick, 1990)'
_diffrn_ambient_temperature 153(2)
_diffrn_measured_fraction_theta_full 0.985
_diffrn_measured_fraction_theta_max 0.985
_diffrn_measurement_device_type CCD
_diffrn_measurement_method 'phi and omega scans'
_diffrn_radiation_monochromator graphite
_diffrn_radiation_source 'rotating anode'
_diffrn_radiation_type MoK\a
_diffrn_radiation_wavelength 0.71073
_diffrn_reflns_av_R_equivalents 0.1680
_diffrn_reflns_av_sigmaI/netI 0.1582
_diffrn_reflns_limit_h_max 19
_diffrn_reflns_limit_h_min -18
_diffrn_reflns_limit_k_max 15
_diffrn_reflns_limit_k_min -15
_diffrn_reflns_limit_l_max 20
_diffrn_reflns_limit_l_min -21
_diffrn_reflns_number 12941
_diffrn_reflns_theta_full 22.50
_diffrn_reflns_theta_max 22.50
_diffrn_reflns_theta_min 1.88
_exptl_absorpt_coefficient_mu 0.835
_exptl_absorpt_correction_T_max 1.00
_exptl_absorpt_correction_T_min 0.52
_exptl_absorpt_correction_type SADABS
_exptl_crystal_colour dark
_exptl_crystal_density_diffrn 1.276
_exptl_crystal_density_meas 0
_exptl_crystal_density_method 'not measured'
_exptl_crystal_description chunk
_exptl_crystal_F_000 1944
_exptl_crystal_size_max 0.20
_exptl_crystal_size_mid 0.18
_exptl_crystal_size_min 0.15
_refine_diff_density_max 0.619
_refine_diff_density_min -0.780
_refine_diff_density_rms 0.106
_refine_ls_extinction_coef 0.0015(3)
_refine_ls_extinction_expression Fc^*^=kFc[1+0.001xFc^2^\l^3^/sin(2\q)]^-1/4^
_refine_ls_extinction_method SHELXL
_refine_ls_goodness_of_fit_ref 1.053
_refine_ls_hydrogen_treatment riding
_refine_ls_matrix_type full
_refine_ls_number_parameters 248
_refine_ls_number_reflns 3068
_refine_ls_number_restraints 0
_refine_ls_restrained_S_all 1.053
_refine_ls_R_factor_all 0.1760
_refine_ls_R_factor_gt 0.0986
_refine_ls_shift/su_max 0.001
_refine_ls_shift/su_mean 0.000
_refine_ls_structure_factor_coef Fsqd
_refine_ls_weighting_details 'calc w=1/[\s^2^(Fo^2^)+(0.0667P)^2^+48.3242P] where P=(Fo^2^+2Fc^2^)/3'
_refine_ls_weighting_scheme calc
_refine_ls_wR_factor_gt 0.1868
_refine_ls_wR_factor_ref 0.2095
_reflns_number_gt 1756
_reflns_number_total 3068
_reflns_threshold_expression >2sigma(I)
_cod_data_source_file b208221g.txt
_cod_data_source_block lez04
_cod_original_sg_symbol_H-M C2/c
_cod_database_code 7114182

loop_
_symmetry_equiv_pos_as_xyz
'x, y, z'
'-x, y, -z+1/2'
'x+1/2, y+1/2, z'
'-x+1/2, y+1/2, -z+1/2'
'-x, -y, -z'
'x, -y, z-1/2'
'-x+1/2, -y+1/2, -z'
'x+1/2, -y+1/2, z-1/2'

loop_
_atom_site_label
_atom_site_type_symbol
_atom_site_fract_x
_atom_site_fract_y
_atom_site_fract_z
_atom_site_U_iso_or_equiv
_atom_site_adp_type
_atom_site_occupancy
_atom_site_symmetry_multiplicity
_atom_site_calc_flag
_atom_site_refinement_flags
Co1 Co 0.06016(7) 0.19016(9) 0.23319(8) 0.0320(6) Uani 1 1 d .
Si1 Si 0.1952(2) 0.3199(3) 0.3152(2) 0.0593(12) Uani 1 1 d .
Si2 Si 0.10609(16) 0.20886(19) 0.40270(18) 0.0357(9) Uani 1 1 d .
O1 O 0.1508(5) 0.2919(6) 0.3738(4) 0.060(3) Uani 1 1 d .
N1 N 0.1359(4) 0.2853(5) 0.2330(5) 0.0307(17) Uani 1 1 d .
N2 N 0.0451(4) 0.1474(5) 0.3273(5) 0.0307(17) Uani 1 1 d .
C10 C 0.1438(5) 0.3277(6) 0.1713(6) 0.030(3) Uani 1 1 d .
C11 C 0.1023(6) 0.4095(7) 0.1438(7) 0.041(3) Uani 1 1 d .
C12 C 0.1100(7) 0.4526(8) 0.0855(9) 0.063(4) Uani 1 1 d .
H12A H 0.0831 0.5110 0.0704 0.075 Uiso 1 1 calc R
C13 C 0.1560(8) 0.4153(9) 0.0455(8) 0.062(4) Uani 1 1 d .
C14 C 0.1971(6) 0.3323(8) 0.0746(7) 0.051(4) Uani 1 1 d .
H14A H 0.2312 0.3057 0.0514 0.061 Uiso 1 1 calc R
C15 C 0.1913(6) 0.2872(7) 0.1339(7) 0.037(3) Uani 1 1 d .
C16 C 0.2143(9) 0.4511(9) 0.3223(8) 0.093(6) Uani 1 1 d .
H16A H 0.1649 0.4858 0.3100 0.139 Uiso 1 1 calc R
H16B H 0.2429 0.4696 0.2896 0.139 Uiso 1 1 calc R
H16C H 0.2450 0.4670 0.3711 0.139 Uiso 1 1 calc R
C17 C 0.2922(7) 0.2562(11) 0.3399(9) 0.095(6) Uani 1 1 d .
H17A H 0.2837 0.1869 0.3370 0.143 Uiso 1 1 calc R
H17B H 0.3225 0.2736 0.3885 0.143 Uiso 1 1 calc R
H17C H 0.3203 0.2753 0.3069 0.143 Uiso 1 1 calc R
C20 C 0.0414(5) 0.0452(7) 0.3410(6) 0.033(3) Uani 1 1 d .
C21 C 0.0913(5) -0.0197(7) 0.3200(6) 0.031(3) Uani 1 1 d .
C22 C 0.0840(6) -0.1182(7) 0.3303(7) 0.045(3) Uani 1 1 d .
H22A H 0.1175 -0.1608 0.3163 0.054 Uiso 1 1 calc R
C23 C 0.0306(6) -0.1560(6) 0.3595(7) 0.041(3) Uani 1 1 d .
C24 C -0.0162(6) -0.0922(7) 0.3820(7) 0.044(3) Uani 1 1 d .
H24A H -0.0528 -0.1163 0.4033 0.053 Uiso 1 1 calc R
C25 C -0.0103(6) 0.0065(7) 0.3739(6) 0.036(3) Uani 1 1 d .
C26 C 0.0554(7) 0.2694(8) 0.4581(7) 0.061(4) Uani 1 1 d .
H26A H 0.0174 0.3145 0.4288 0.091 Uiso 1 1 calc R
H26B H 0.0930 0.3043 0.4965 0.091 Uiso 1 1 calc R
H26C H 0.0287 0.2218 0.4785 0.091 Uiso 1 1 calc R
C27 C 0.1765(6) 0.1256(8) 0.4611(7) 0.057(4) Uani 1 1 d .
H27A H 0.2046 0.0916 0.4332 0.085 Uiso 1 1 calc R
H27B H 0.1489 0.0793 0.4818 0.085 Uiso 1 1 calc R
H27C H 0.2133 0.1617 0.4993 0.085 Uiso 1 1 calc R
C111 C 0.0461(7) 0.4556(9) 0.1769(9) 0.080(5) Uani 1 1 d .
H11A H 0.0233 0.5126 0.1495 0.120 Uiso 1 1 calc R
H11B H 0.0737 0.4740 0.2260 0.120 Uiso 1 1 calc R
H11C H 0.0050 0.4100 0.1766 0.120 Uiso 1 1 calc R
C131 C 0.1608(9) 0.4600(11) -0.0235(8) 0.108(7) Uani 1 1 d .
H13A H 0.1955 0.4218 -0.0422 0.161 Uiso 1 1 calc R
H13B H 0.1809 0.5254 -0.0142 0.161 Uiso 1 1 calc R
H13C H 0.1091 0.4615 -0.0585 0.161 Uiso 1 1 calc R
C151 C 0.2378(6) 0.1988(8) 0.1603(8) 0.074(5) Uani 1 1 d .
H15A H 0.2668 0.1815 0.1276 0.111 Uiso 1 1 calc R
H15B H 0.2030 0.1463 0.1630 0.111 Uiso 1 1 calc R
H15C H 0.2742 0.2109 0.2077 0.111 Uiso 1 1 calc R
C211 C 0.1547(6) 0.0133(7) 0.2890(7) 0.044(3) Uani 1 1 d .
H21A H 0.1811 -0.0428 0.2776 0.066 Uiso 1 1 calc R
H21B H 0.1922 0.0530 0.3240 0.066 Uiso 1 1 calc R
H21C H 0.1314 0.0506 0.2458 0.066 Uiso 1 1 calc R
C231 C 0.0235(7) -0.2648(8) 0.3684(8) 0.070(5) Uani 1 1 d .
H23A H -0.0175 -0.2777 0.3900 0.104 Uiso 1 1 calc R
H23B H 0.0728 -0.2900 0.3992 0.104 Uiso 1 1 calc R
H23C H 0.0106 -0.2958 0.3218 0.104 Uiso 1 1 calc R
C251 C -0.0597(6) 0.0706(7) 0.4065(7) 0.047(3) Uani 1 1 d .
H25A H -0.0919 0.0304 0.4268 0.070 Uiso 1 1 calc R
H25B H -0.0931 0.1117 0.3694 0.070 Uiso 1 1 calc R
H25C H -0.0256 0.1105 0.4439 0.070 Uiso 1 1 calc R

loop_
_atom_site_aniso_label
_atom_site_aniso_U_11
_atom_site_aniso_U_22
_atom_site_aniso_U_33
_atom_site_aniso_U_23
_atom_site_aniso_U_13
_atom_site_aniso_U_12
Co1 0.0143(7) 0.0173(7) 0.0636(12) -0.0003(8) 0.0108(7) -0.0076(6)
Si1 0.058(2) 0.052(2) 0.065(3) -0.003(2) 0.015(2) -0.0397(19)
Si2 0.0216(16) 0.0230(16) 0.059(2) 0.0025(16) 0.0073(16) -0.0026(12)
O1 0.067(6) 0.056(5) 0.055(6) 0.004(5) 0.017(5) -0.043(4)
N1 0.015(3) 0.015(3) 0.062(5) 0.007(3) 0.013(3) -0.004(2)
N2 0.015(3) 0.015(3) 0.062(5) 0.007(3) 0.013(3) -0.004(2)
C10 0.019(6) 0.004(5) 0.069(9) 0.001(5) 0.015(6) -0.007(4)
C11 0.025(6) 0.025(6) 0.070(10) 0.014(7) 0.010(7) -0.004(5)
C12 0.032(8) 0.029(7) 0.100(13) 0.003(8) -0.021(8) -0.001(6)
C13 0.066(10) 0.039(8) 0.070(11) 0.019(8) 0.004(9) -0.034(7)
C14 0.045(8) 0.048(8) 0.074(11) -0.026(8) 0.038(7) -0.029(6)
C15 0.023(6) 0.018(6) 0.073(10) -0.002(6) 0.019(6) -0.006(4)
C16 0.138(14) 0.050(9) 0.121(15) -0.040(9) 0.084(12) -0.070(9)
C17 0.049(9) 0.100(12) 0.117(15) 0.019(10) -0.003(10) -0.039(8)
C20 0.022(6) 0.024(6) 0.046(8) 0.009(6) 0.000(6) 0.014(5)
C21 0.011(5) 0.028(6) 0.056(8) 0.004(6) 0.011(5) 0.000(4)
C22 0.034(7) 0.022(6) 0.080(10) 0.009(6) 0.017(7) 0.015(5)
C23 0.034(7) 0.012(5) 0.080(10) 0.012(6) 0.022(7) 0.001(5)
C24 0.026(6) 0.040(7) 0.068(10) 0.017(7) 0.019(6) -0.001(5)
C25 0.019(6) 0.024(6) 0.062(9) -0.002(6) 0.007(6) -0.008(4)
C26 0.050(8) 0.050(8) 0.074(10) -0.016(7) 0.006(7) 0.019(6)
C27 0.026(7) 0.049(7) 0.079(10) -0.018(7) -0.007(7) -0.007(6)
C111 0.053(9) 0.046(8) 0.139(15) -0.009(9) 0.026(10) 0.014(7)
C131 0.110(14) 0.107(13) 0.084(13) 0.019(10) -0.002(10) -0.083(11)
C151 0.026(7) 0.043(7) 0.154(15) -0.013(9) 0.031(8) -0.002(6)
C211 0.029(6) 0.026(6) 0.080(10) -0.010(6) 0.023(7) 0.005(5)
C231 0.044(8) 0.033(7) 0.136(15) 0.015(8) 0.035(9) 0.000(6)
C251 0.031(7) 0.036(6) 0.079(10) 0.000(7) 0.025(7) -0.003(5)

loop_
_atom_type_symbol
_atom_type_description
_atom_type_scat_dispersion_real
_atom_type_scat_dispersion_imag
_atom_type_scat_source
C C 0.0033 0.0016 'International Tables Vol C Tables 4.2.6.8 and 6.1.1.4'
H H 0.0000 0.0000 'International Tables Vol C Tables 4.2.6.8 and 6.1.1.4'
N N 0.0061 0.0033 'International Tables Vol C Tables 4.2.6.8 and 6.1.1.4'
O O 0.0106 0.0060 'International Tables Vol C Tables 4.2.6.8 and 6.1.1.4'
Si Si 0.0817 0.0704 'International Tables Vol C Tables 4.2.6.8 and 6.1.1.4'
Co Co 0.3494 0.9721 'International Tables Vol C Tables 4.2.6.8 and 6.1.1.4'

loop_
_geom_angle_atom_site_label_1
_geom_angle_atom_site_label_2
_geom_angle_atom_site_label_3
_geom_angle
_geom_angle_site_symmetry_1
_geom_angle_site_symmetry_3
N1 Co1 N2 139.3(4) . 2
N1 Co1 N2 120.0(4) . .
N2 Co1 N2 95.0(4) 2 .
N1 Co1 Co1 134.0(2) . 2
N2 Co1 Co1 53.3(2) 2 2
N2 Co1 Co1 51.7(2) . 2
O1 Si1 N1 107.4(4) . .
O1 Si1 C16 107.5(6) . .
N1 Si1 C16 113.3(6) . .
O1 Si1 C17 108.8(6) . .
N1 Si1 C17 111.9(6) . .
C16 Si1 C17 107.8(7) . .
O1 Si2 N2 107.5(4) . .
O1 Si2 C26 106.1(5) . .
N2 Si2 C26 115.1(5) . .
O1 Si2 C27 110.4(5) . .
N2 Si2 C27 110.6(4) . .
C26 Si2 C27 107.1(6) . .
Si2 O1 Si1 145.6(6) . .
C10 N1 Si1 120.1(6) . .
C10 N1 Co1 124.1(6) . .
Si1 N1 Co1 115.8(5) . .
C20 N2 Si2 111.7(7) . .
C20 N2 Co1 108.2(6) . 2
Si2 N2 Co1 126.1(4) . 2
C20 N2 Co1 118.6(7) . .
Si2 N2 Co1 113.4(4) . .
Co1 N2 Co1 74.9(3) 2 .
C11 C10 N1 120.2(9) . .
C11 C10 C15 118.0(10) . .
N1 C10 C15 121.8(8) . .
C12 C11 C10 121.4(11) . .
C12 C11 C111 116.1(11) . .
C10 C11 C111 122.5(12) . .
C11 C12 C13 123.2(11) . .
C14 C13 C12 114.0(12) . .
C14 C13 C131 122.4(15) . .
C12 C13 C131 123.6(14) . .
C15 C14 C13 124.2(12) . .
C14 C15 C10 119.1(9) . .
C14 C15 C151 119.7(11) . .
C10 C15 C151 121.1(11) . .
C25 C20 C21 117.5(9) . .
C25 C20 N2 122.5(9) . .
C21 C20 N2 120.0(9) . .
C22 C21 C20 119.0(9) . .
C22 C21 C211 117.9(9) . .
C20 C21 C211 123.1(9) . .
C23 C22 C21 123.2(10) . .
C22 C23 C24 117.6(9) . .
C22 C23 C231 121.4(10) . .
C24 C23 C231 120.9(10) . .
C23 C24 C25 121.3(10) . .
C24 C25 C20 121.3(10) . .
C24 C25 C251 116.8(10) . .
C20 C25 C251 121.8(9) . .

loop_
_geom_bond_atom_site_label_1
_geom_bond_atom_site_label_2
_geom_bond_distance
_geom_bond_site_symmetry_2
Co1 N1 1.912(7) .
Co1 N2 2.007(8) 2
Co1 N2 2.050(9) .
Co1 Co1 2.468(3) 2
Si1 O1 1.645(8) .
Si1 N1 1.720(9) .
Si1 C16 1.863(11) .
Si1 C17 1.897(14) .
Si2 O1 1.617(7) .
Si2 N2 1.780(9) .
Si2 C26 1.838(11) .
Si2 C27 1.847(12) .
N1 C10 1.401(12) .
N2 C20 1.459(12) .
N2 Co1 2.007(8) 2
C10 C11 1.385(14) .
C10 C15 1.414(14) .
C11 C12 1.344(17) .
C11 C111 1.514(16) .
C12 C13 1.413(18) .
C13 C14 1.403(17) .
C13 C131 1.527(18) .
C14 C15 1.364(15) .
C15 C151 1.496(15) .
C20 C25 1.404(14) .
C20 C21 1.428(13) .
C21 C22 1.404(13) .
C21 C211 1.529(13) .
C22 C23 1.375(14) .
C23 C24 1.394(14) .
C23 C231 1.540(14) .
C24 C25 1.395(13) .
C25 C251 1.542(14) .
